data_1543209
loop_
_publ_author_name
'Conboy, Gary'
'Spencer, Howard J.'
'Angioni, Enrico'
'Kanibolotsky, Alexander L.'
'Findlay, Neil J.'
'Coles, Simon J.'
'Wilson, Claire'
'Pitak, Mateusz B.'
'Risko, Chad'
'Coropceanu, Veaceslav'
'Br\'edas, Jean-Luc'
'Skabara, Peter J.'

_publ_section_title
;
 To bend or not to bend -- are heteroatom interactions within conjugated
 molecules effective in dictating conformation and planarity?
;
_journal_issue 4
_journal_name_full 'Mater. Horiz.'
_journal_page_first 333
_journal_paper_doi 10.1039/C6MH00051G
_journal_volume 3
_journal_year 2016
_chemical_formula_moiety 'C26 H30 N4 S4'
_chemical_formula_sum 'C26 H30 N4 S4'
_chemical_formula_weight 526.78
_chemical_name_systematic
;
 ? 
;
_space_group_crystal_system triclinic
_space_group_IT_number 2
_space_group_name_Hall '-P 1'
_space_group_name_H-M_alt 'P -1'
_symmetry_space_group_name_Hall '-P 1'
_symmetry_space_group_name_H-M 'P -1'
_atom_sites_solution_hydrogens geom
_atom_sites_solution_primary direct
_atom_sites_solution_secondary difmap
_audit_creation_date 2013-03-14
_audit_creation_method
;
  Olex2 1.2
  (compiled Dec  5 2012 16:17:34, GUI svn.r4385)
;
_audit_update_record
;
2015-12-07 deposited with the CCDC.
2016-04-26 downloaded from the CCDC.
;
_cell_angle_alpha 105.144(7)
_cell_angle_beta 93.192(7)
_cell_angle_gamma 117.597(8)
_cell_formula_units_Z 1
_cell_length_a 8.5288(11)
_cell_length_b 8.7463(11)
_cell_length_c 9.9866(14)
_cell_measurement_reflns_used 4324
_cell_measurement_temperature 100
_cell_measurement_theta_max 27.6
_cell_measurement_theta_min 3.1
_cell_volume 623.53(16)
_computing_cell_refinement
;
CrystalClear-SM Expert 3.1 b20 (Rigaku, 20112)
;
_computing_data_collection
;
CrystalClear-SM Expert 3.1 b20 (Rigaku, 20112)
;
_computing_data_reduction
;
CrystalClear-SM Expert 3.1 b20 (Rigaku, 20112)
;
_computing_molecular_graphics
;
O. V. Dolomanov, L. J. Bourhis, R. J. Gildea, J. A. K. Howard and H. Puschmann,
OLEX2: a complete structure solution, refinement and analysis program.
J. Appl. Cryst. (2009). 42, 339-341.
;
_computing_publication_material
;
O. V. Dolomanov, L. J. Bourhis, R. J. Gildea, J. A. K. Howard and H. Puschmann,
OLEX2: a complete structure solution, refinement and analysis program.
J. Appl. Cryst. (2009). 42, 339-341.
;
_computing_structure_refinement
;
SHELXL, G.M. Sheldrick, Acta Cryst.
(2008). A64, 112-122
;
_computing_structure_solution
;
SHELXS, G.M. Sheldrick, Acta Cryst.
(2008). A64, 112-122
;
_diffrn_ambient_temperature 100(2)
_diffrn_detector 'CCD plate'
_diffrn_detector_area_resol_mean 28.5714
_diffrn_detector_type 'Rigaku HG Saturn724+ (2x2 bin mode)'
_diffrn_measured_fraction_theta_full 0.990
_diffrn_measured_fraction_theta_max 0.990
_diffrn_measurement_details
;
scan:
    Number of images: 127
               Slice: -54.0000 - 73.0000
         Image width: 1.0000
            Exp time: 20.0000
       Rotation axis: Omega
               Omega: 0.0000
               Kappa: 14.0000
                 Phi: 25.0000
                 XTD: 45.0100
              2theta: -17.0180
scan:
    Number of images: 120
               Slice: -98.0000 - 22.0000
         Image width: 1.0000
            Exp time: 20.0000
       Rotation axis: Omega
               Omega: 0.0000
               Kappa: -72.0000
                 Phi: 77.0000
                 XTD: 45.0100
              2theta: -17.0180
scan:
    Number of images: 100
               Slice: -78.0000 - 22.0000
         Image width: 1.0000
            Exp time: 20.0000
       Rotation axis: Omega
               Omega: 0.0000
               Kappa: -72.0000
                 Phi: -129.0000
                 XTD: 45.0100
              2theta: -17.0180
scan:
    Number of images: 29
               Slice: -43.0000 - -14.0000
         Image width: 1.0000
            Exp time: 20.0000
       Rotation axis: Omega
               Omega: 0.0000
               Kappa: 72.0000
                 Phi: 25.0000
                 XTD: 45.0100
              2theta: -17.0180
scan:
    Number of images: 10
               Slice: -61.0000 - -51.0000
         Image width: 1.0000
            Exp time: 20.0000
       Rotation axis: Omega
               Omega: 0.0000
               Kappa: -15.0000
                 Phi: 128.0000
                 XTD: 45.0100
              2theta: -17.0180
;
_diffrn_measurement_device 'four-circle \k diffractometer'
_diffrn_measurement_device_type 'Rigaku AFC12 (Right)'
_diffrn_measurement_method 'profile data from \w-scans'
_diffrn_measurement_specimen_support 'MiTeGen MicroMesh'
_diffrn_orient_matrix_type d*Trek
_diffrn_orient_matrix_UB_11 0.007700
_diffrn_orient_matrix_UB_12 0.124891
_diffrn_orient_matrix_UB_13 -0.049734
_diffrn_orient_matrix_UB_21 0.119041
_diffrn_orient_matrix_UB_22 0.047422
_diffrn_orient_matrix_UB_23 -0.044535
_diffrn_orient_matrix_UB_31 0.007207
_diffrn_orient_matrix_UB_32 -0.018194
_diffrn_orient_matrix_UB_33 -0.103447
_diffrn_radiation_collimation 'Confocal mirrors, VHF Varimax '
_diffrn_radiation_monochromator graphite
_diffrn_radiation_type MoK\a
_diffrn_radiation_wavelength 0.71075
_diffrn_reflns_av_R_equivalents 0.0414
_diffrn_reflns_av_unetI/netI 0.0629
_diffrn_reflns_limit_h_max 9
_diffrn_reflns_limit_h_min -11
_diffrn_reflns_limit_k_max 11
_diffrn_reflns_limit_k_min -8
_diffrn_reflns_limit_l_max 11
_diffrn_reflns_limit_l_min -12
_diffrn_reflns_number 5158
_diffrn_reflns_theta_full 27.48
_diffrn_reflns_theta_max 27.48
_diffrn_reflns_theta_min 3.13
_diffrn_source 'Rotating Anode'
_diffrn_source_current 55.0
_diffrn_source_power 2.475
_diffrn_source_voltage 45.0
_exptl_absorpt_coefficient_mu 0.405
_exptl_absorpt_correction_T_max 1.000
_exptl_absorpt_correction_T_min 0.709
_exptl_absorpt_correction_type multi-scan
_exptl_absorpt_process_details
;
CrystalClear-SM Expert 3.1 b20 (Rigaku, 2011)
;
_exptl_crystal_colour Yellow
_exptl_crystal_density_diffrn 1.403
_exptl_crystal_density_method 'not measured'
_exptl_crystal_description Plate
_exptl_crystal_F_000 278
_exptl_crystal_size_max 0.11
_exptl_crystal_size_mid 0.04
_exptl_crystal_size_min 0.01
_refine_diff_density_max 0.470
_refine_diff_density_min -0.419
_refine_diff_density_rms 0.075
_refine_ls_extinction_method none
_refine_ls_goodness_of_fit_ref 1.050
_refine_ls_hydrogen_treatment constr
_refine_ls_matrix_type full
_refine_ls_number_parameters 155
_refine_ls_number_reflns 2823
_refine_ls_number_restraints 0
_refine_ls_restrained_S_all 1.050
_refine_ls_R_factor_all 0.0633
_refine_ls_R_factor_gt 0.0453
_refine_ls_shift/su_max 0.000
_refine_ls_shift/su_mean 0.000
_refine_ls_structure_factor_coef Fsqd
_refine_ls_weighting_details 'calc w=1/[\s^2^(Fo^2^)+(0.0536P)^2^+0.1093P] where P=(Fo^2^+2Fc^2^)/3'
_refine_ls_weighting_scheme calc
_refine_ls_wR_factor_gt 0.1047
_refine_ls_wR_factor_ref 0.1130
_reflns_number_gt 2175
_reflns_number_total 2823
_reflns_threshold_expression >2\s(I)
_cod_data_source_file c6mh00051g2.cif
_cod_data_source_block 2013ncs0176
_cod_depositor_comments
;
The following automatic conversions were performed:

'_exptl_absorpt_correction_type' value 'Multi-scan' changed to
'multi-scan' according to
/usr/data/users/saulius/crontab/automatic-downloads/rss-feeds/RSC/lib/dictionaries/cif_core.dic
dictionary named 'cif_core.dic' version 2.4.2 from 2011-04-26.

Automatic conversion script
Id: cif_fix_values 4268 2015-11-12 08:31:59Z antanas 

 Adding full bibliography for 1543209--1543212.cif.
;
_cod_original_cell_volume 623.53(14)
_cod_database_code 1543209
_olex2_refinement_description
;
1. Fixed Uiso
 At 1.2 times of:
  {H8A,H8B} of C8, H6 of C6, H5 of C5, {H12A,H12B} of C12, {H11A,H11B} of C11,
   {H10A,H10B} of C10, {H9A,H9B} of C9
 At 1.5 times of:
  {H13A,H13B,H13C} of C13
2.a Secondary CH2 refined with riding coordinates:
 C8(H8A,H8B), C9(H9A,H9B), C10(H10A,H10B), C11(H11A,H11B), C12(H12A,H12B)
2.b Aromatic/amide H refined with riding coordinates:
 C5(H5), C6(H6)
2.c Idealised Me refined as rotating group:
 C13(H13A,H13B,H13C)
;

loop_
_space_group_symop_id
_space_group_symop_operation_xyz
1 'x, y, z'
2 '-x, -y, -z'

loop_
_atom_site_label
_atom_site_type_symbol
_atom_site_fract_x
_atom_site_fract_y
_atom_site_fract_z
_atom_site_U_iso_or_equiv
_atom_site_adp_type
_atom_site_occupancy
_atom_site_symmetry_multiplicity
_atom_site_calc_flag
_atom_site_refinement_flags
S1 S 0.37603(7) 0.22873(7) 0.88220(6) 0.01888(16) Uani 1 1 d .
S2 S 0.76830(8) 0.00235(8) 0.66456(6) 0.02189(17) Uani 1 1 d .
N1 N 0.7250(2) -0.1312(2) 0.8990(2) 0.0186(4) Uani 1 1 d .
N2 N 0.6062(2) 0.1897(2) 0.7004(2) 0.0203(4) Uani 1 1 d .
C1 C 0.4565(3) 0.1010(3) 0.9370(2) 0.0171(4) Uani 1 1 d .
C2 C 0.6127(3) -0.0619(3) 0.9441(2) 0.0166(4) Uani 1 1 d .
C3 C 0.5707(3) 0.0410(3) 0.8775(2) 0.0169(4) Uani 1 1 d .
C4 C 0.6402(3) 0.0844(3) 0.7539(2) 0.0174(5) Uani 1 1 d .
C5 C 0.7721(3) 0.1173(3) 0.5486(3) 0.0227(5) Uani 1 1 d .
H5 H 0.8291 0.1172 0.4719 0.027 Uiso 1 1 calc R
C6 C 0.6806(3) 0.2080(3) 0.5843(3) 0.0222(5) Uani 1 1 d .
H6 H 0.6692 0.2783 0.5330 0.027 Uiso 1 1 calc R
C7 C 0.2586(3) 0.2198(3) 1.0209(2) 0.0185(5) Uani 1 1 d .
C8 C 0.1477(3) 0.3120(3) 1.0374(3) 0.0220(5) Uani 1 1 d .
H8A H 0.0547 0.2555 0.9520 0.026 Uiso 1 1 calc R
H8B H 0.2249 0.4384 1.0444 0.026 Uiso 1 1 calc R
C9 C 0.0570(3) 0.3079(3) 1.1637(2) 0.0191(5) Uani 1 1 d .
H9A H 0.1475 0.3663 1.2508 0.023 Uiso 1 1 calc R
H9B H -0.0239 0.1827 1.1578 0.023 Uiso 1 1 calc R
C10 C -0.0492(3) 0.4085(3) 1.1637(2) 0.0191(5) Uani 1 1 d .
H10A H 0.0346 0.5334 1.1706 0.023 Uiso 1 1 calc R
H10B H -0.1336 0.3523 1.0734 0.023 Uiso 1 1 calc R
C11 C -0.1540(3) 0.4117(3) 1.2812(3) 0.0188(5) Uani 1 1 d .
H11A H -0.0714 0.4685 1.3725 0.023 Uiso 1 1 calc R
H11B H -0.2409 0.2877 1.2744 0.023 Uiso 1 1 calc R
C12 C -0.2529(3) 0.5169(3) 1.2712(3) 0.0203(5) Uani 1 1 d .
H12A H -0.1647 0.6401 1.2771 0.024 Uiso 1 1 calc R
H12B H -0.3334 0.4599 1.1790 0.024 Uiso 1 1 calc R
C13 C -0.3619(3) 0.5271(3) 1.3840(3) 0.0259(5) Uani 1 1 d .
H13A H -0.4179 0.5969 1.3712 0.039 Uiso 1 1 calc R
H13B H -0.2836 0.5846 1.4759 0.039 Uiso 1 1 calc R
H13C H -0.4535 0.4061 1.3765 0.039 Uiso 1 1 calc R

loop_
_atom_site_aniso_label
_atom_site_aniso_U_11
_atom_site_aniso_U_22
_atom_site_aniso_U_33
_atom_site_aniso_U_23
_atom_site_aniso_U_13
_atom_site_aniso_U_12
S1 0.0214(3) 0.0212(3) 0.0226(3) 0.0121(2) 0.0085(2) 0.0142(2)
S2 0.0246(3) 0.0250(3) 0.0234(3) 0.0120(3) 0.0113(3) 0.0152(3)
N1 0.0179(9) 0.0178(9) 0.0237(11) 0.0089(8) 0.0052(8) 0.0104(8)
N2 0.0206(10) 0.0191(9) 0.0211(11) 0.0089(8) 0.0056(8) 0.0085(8)
C1 0.0167(10) 0.0173(10) 0.0209(12) 0.0087(9) 0.0033(9) 0.0101(9)
C2 0.0141(10) 0.0157(10) 0.0204(12) 0.0061(9) 0.0046(9) 0.0075(9)
C3 0.0165(10) 0.0149(10) 0.0181(12) 0.0053(9) 0.0046(9) 0.0067(9)
C4 0.0147(10) 0.0167(11) 0.0210(12) 0.0066(9) 0.0044(9) 0.0075(9)
C5 0.0220(11) 0.0270(12) 0.0209(13) 0.0118(10) 0.0088(10) 0.0110(10)
C6 0.0224(11) 0.0230(12) 0.0220(13) 0.0124(10) 0.0062(10) 0.0091(10)
C7 0.0174(10) 0.0184(11) 0.0208(12) 0.0069(9) 0.0058(9) 0.0093(9)
C8 0.0239(11) 0.0251(12) 0.0268(13) 0.0135(10) 0.0109(10) 0.0167(10)
C9 0.0208(11) 0.0193(11) 0.0204(12) 0.0087(9) 0.0055(10) 0.0112(10)
C10 0.0193(11) 0.0206(11) 0.0215(12) 0.0096(10) 0.0073(10) 0.0113(10)
C11 0.0180(10) 0.0198(11) 0.0221(12) 0.0103(9) 0.0067(9) 0.0101(9)
C12 0.0214(11) 0.0223(11) 0.0233(12) 0.0110(10) 0.0099(10) 0.0132(10)
C13 0.0301(13) 0.0323(13) 0.0268(14) 0.0145(11) 0.0144(11) 0.0209(11)

loop_
_atom_type_symbol
_atom_type_description
_atom_type_scat_dispersion_real
_atom_type_scat_dispersion_imag
_atom_type_scat_source
C C 0.0033 0.0016 'International Tables Vol C Tables 4.2.6.8 and 6.1.1.4'
H H 0.0000 0.0000 'International Tables Vol C Tables 4.2.6.8 and 6.1.1.4'
N N 0.0061 0.0033 'International Tables Vol C Tables 4.2.6.8 and 6.1.1.4'
S S 0.1246 0.1234 'International Tables Vol C Tables 4.2.6.8 and 6.1.1.4'

loop_
_geom_angle_atom_site_label_1
_geom_angle_atom_site_label_2
_geom_angle_atom_site_label_3
_geom_angle
_geom_angle_site_symmetry_1
_geom_angle_site_symmetry_3
C1 S1 C7 88.91(10) . .
C5 S2 C4 88.82(11) . .
C7 N1 C2 110.25(19) 2_657 .
C4 N2 C6 110.89(19) . .
C2 C1 S1 109.10(16) 2_657 .
C3 C1 S1 128.11(18) . .
C3 C1 C2 122.78(19) . 2_657
N1 C2 C1 115.36(19) . 2_657
N1 C2 C3 123.0(2) . .
C3 C2 C1 121.64(19) . 2_657
C1 C3 C2 115.6(2) . .
C1 C3 C4 121.31(19) . .
C2 C3 C4 123.11(19) . .
N2 C4 S2 114.27(17) . .
N2 C4 C3 121.0(2) . .
C3 C4 S2 124.75(16) . .
S2 C5 H5 124.8 . .
C6 C5 S2 110.42(18) . .
C6 C5 H5 124.8 . .
N2 C6 H6 122.2 . .
C5 C6 N2 115.6(2) . .
C5 C6 H6 122.2 . .
N1 C7 S1 116.38(16) 2_657 .
N1 C7 C8 125.1(2) 2_657 .
C8 C7 S1 118.48(17) . .
C7 C8 H8A 108.3 . .
C7 C8 H8B 108.3 . .
C7 C8 C9 116.06(19) . .
H8A C8 H8B 107.4 . .
C9 C8 H8A 108.3 . .
C9 C8 H8B 108.3 . .
C8 C9 H9A 109.9 . .
C8 C9 H9B 109.9 . .
C8 C9 C10 108.75(18) . .
H9A C9 H9B 108.3 . .
C10 C9 H9A 109.9 . .
C10 C9 H9B 109.9 . .
C9 C10 H10A 108.4 . .
C9 C10 H10B 108.4 . .
H10A C10 H10B 107.4 . .
C11 C10 C9 115.61(18) . .
C11 C10 H10A 108.4 . .
C11 C10 H10B 108.4 . .
C10 C11 H11A 109.5 . .
C10 C11 H11B 109.5 . .
C10 C11 C12 110.85(18) . .
H11A C11 H11B 108.1 . .
C12 C11 H11A 109.5 . .
C12 C11 H11B 109.5 . .
C11 C12 H12A 108.6 . .
C11 C12 H12B 108.6 . .
H12A C12 H12B 107.6 . .
C13 C12 C11 114.72(19) . .
C13 C12 H12A 108.6 . .
C13 C12 H12B 108.6 . .
C12 C13 H13A 109.5 . .
C12 C13 H13B 109.5 . .
C12 C13 H13C 109.5 . .
H13A C13 H13B 109.5 . .
H13A C13 H13C 109.5 . .
H13B C13 H13C 109.5 . .

loop_
_geom_bond_atom_site_label_1
_geom_bond_atom_site_label_2
_geom_bond_distance
_geom_bond_site_symmetry_2
S1 C1 1.734(2) .
S1 C7 1.751(2) .
S2 C4 1.733(2) .
S2 C5 1.713(2) .
N1 C2 1.390(3) .
N1 C7 1.293(3) 2_657
N2 C4 1.306(3) .
N2 C6 1.363(3) .
C1 C2 1.406(3) 2_657
C1 C3 1.397(3) .
C2 C1 1.406(3) 2_657
C2 C3 1.402(3) .
C3 C4 1.462(3) .
C5 H5 0.9300 .
C5 C6 1.349(3) .
C6 H6 0.9300 .
C7 N1 1.293(3) 2_657
C7 C8 1.493(3) .
C8 H8A 0.9700 .
C8 H8B 0.9700 .
C8 C9 1.515(3) .
C9 H9A 0.9700 .
C9 H9B 0.9700 .
C9 C10 1.528(3) .
C10 H10A 0.9700 .
C10 H10B 0.9700 .
C10 C11 1.516(3) .
C11 H11A 0.9700 .
C11 H11B 0.9700 .
C11 C12 1.526(3) .
C12 H12A 0.9700 .
C12 H12B 0.9700 .
C12 C13 1.510(3) .
C13 H13A 0.9600 .
C13 H13B 0.9600 .
C13 H13C 0.9600 .

loop_
_geom_torsion_atom_site_label_1
_geom_torsion_atom_site_label_2
_geom_torsion_atom_site_label_3
_geom_torsion_atom_site_label_4
_geom_torsion
_geom_torsion_site_symmetry_1
_geom_torsion_site_symmetry_4
S1 C1 C3 C2 -179.57(17) . .
S1 C1 C3 C4 0.5(3) . .
S1 C7 C8 C9 -176.96(16) . .
S2 C5 C6 N2 -0.3(3) . .
N1 C2 C3 C1 -179.66(19) . .
N1 C2 C3 C4 0.3(3) . .
N1 C7 C8 C9 3.5(3) 2_657 .
C1 S1 C7 N1 -0.16(19) . 2_657
C1 S1 C7 C8 -179.75(18) . .
C1 C2 C3 C1 0.0(3) 2_657 .
C1 C2 C3 C4 179.9(2) 2_657 .
C1 C3 C4 S2 -174.94(17) . .
C1 C3 C4 N2 4.0(3) . .
C2 C1 C3 C2 0.0(3) 2_657 .
C2 C1 C3 C4 -179.9(2) 2_657 .
C2 C3 C4 S2 5.1(3) . .
C2 C3 C4 N2 -175.9(2) . .
C4 S2 C5 C6 0.40(18) . .
C4 N2 C6 C5 -0.1(3) . .
C5 S2 C4 N2 -0.50(18) . .
C5 S2 C4 C3 178.5(2) . .
C6 N2 C4 S2 0.4(2) . .
C6 N2 C4 C3 -178.60(19) . .
C7 S1 C1 C2 0.11(17) . 2_657
C7 S1 C1 C3 179.7(2) . .
C7 N1 C2 C1 0.0(3) 2_657 2_657
C7 N1 C2 C3 179.8(2) 2_657 .
C7 C8 C9 C10 179.82(19) . .
C8 C9 C10 C11 178.02(19) . .
C9 C10 C11 C12 179.50(19) . .
C10 C11 C12 C13 179.8(2) . .
